data_1547255
loop_
_publ_author_name
'Van der Waals, Dominic'
'Pugh, Thomas'
'Ali Kahn, Monica'
'Stewart, Alan J. W.'
'Johnson, Andrew L.'
'Lewis, Simon E.'

_publ_section_title
;
 A Cobalt Complex of a Microbial Arene Oxidation Product
;
_journal_name_full 'Chemistry Central Journal'
_journal_page_first 80
_journal_paper_doi 10.1186/1752-153X-5-80
_journal_volume 5
_journal_year 2011
_chemical_absolute_configuration ad
_chemical_formula_sum 'C10 H14 O5'
_chemical_formula_weight 214.21
_space_group_IT_number 19
_symmetry_cell_setting orthorhombic
_symmetry_space_group_name_Hall 'P 2ac 2ab'
_symmetry_space_group_name_H-M 'P 21 21 21'
_atom_sites_solution_hydrogens geom
_atom_sites_solution_primary direct
_atom_sites_solution_secondary difmap
_cell_angle_alpha 90.00
_cell_angle_beta 90.00
_cell_angle_gamma 90.00
_cell_formula_units_Z 4
_cell_length_a 8.10600(10)
_cell_length_b 10.2410(3)
_cell_length_c 12.9520(4)
_cell_measurement_reflns_used 19801
_cell_measurement_temperature 293(2)
_cell_measurement_theta_max 30.51
_cell_measurement_theta_min 3.98
_cell_volume 1075.19(5)
_computing_cell_refinement 'HKL Scalepack (Otwinowski & Minor 1997)'
_computing_data_collection 'Kappa CCD'
_computing_data_reduction 'Denzo and Scalepak (Otwinowski & Minor, 1997)'
_computing_molecular_graphics 'ORTEP 3 for Windows (Farrugia, 1997)'
_computing_publication_material 'SHELXL-97 (Sheldrick, 1997)'
_computing_structure_refinement 'SHELXL-97 (Sheldrick, 1997)'
_computing_structure_solution 'SHELXS-86 (Sheldrick, 1986)'
_diffrn_ambient_temperature 293(2)
_diffrn_measured_fraction_theta_full 0.964
_diffrn_measured_fraction_theta_max 0.964
_diffrn_measurement_device_type 'Bruker Kappa CCD Diffractometer'
_diffrn_measurement_method 'omega and phi scans'
_diffrn_radiation_monochromator graphite
_diffrn_radiation_source 'fine-focus sealed tube'
_diffrn_radiation_type MoK\a
_diffrn_radiation_wavelength 0.71073
_diffrn_reflns_av_R_equivalents 0.0380
_diffrn_reflns_av_sigmaI/netI 0.0275
_diffrn_reflns_limit_h_max 11
_diffrn_reflns_limit_h_min -9
_diffrn_reflns_limit_k_max 14
_diffrn_reflns_limit_k_min -14
_diffrn_reflns_limit_l_max 18
_diffrn_reflns_limit_l_min -18
_diffrn_reflns_number 19801
_diffrn_reflns_theta_full 30.51
_diffrn_reflns_theta_max 30.51
_diffrn_reflns_theta_min 3.98
_diffrn_standards_decay_% 0
_diffrn_standards_interval_count 0
_diffrn_standards_interval_time 0
_diffrn_standards_number 0
_exptl_absorpt_coefficient_mu 0.106
_exptl_absorpt_correction_T_max 0.9894
_exptl_absorpt_correction_T_min 0.9790
_exptl_absorpt_correction_type none
_exptl_crystal_colour colourless
_exptl_crystal_density_diffrn 1.323
_exptl_crystal_density_method 'not measured'
_exptl_crystal_description block
_exptl_crystal_F_000 456
_exptl_crystal_size_max 0.20
_exptl_crystal_size_mid 0.15
_exptl_crystal_size_min 0.10
_refine_diff_density_max 0.185
_refine_diff_density_min -0.172
_refine_diff_density_rms 0.040
_refine_ls_abs_structure_details 'Flack H D (1983), Acta Cryst. A39, 876-881'
_refine_ls_abs_structure_Flack 0.1(7)
_refine_ls_extinction_coef 0.035(5)
_refine_ls_extinction_expression Fc^*^=kFc[1+0.001xFc^2^\l^3^/sin(2\q)]^-1/4^
_refine_ls_extinction_method SHELXL
_refine_ls_goodness_of_fit_ref 1.031
_refine_ls_hydrogen_treatment mixed
_refine_ls_matrix_type full
_refine_ls_number_parameters 151
_refine_ls_number_reflns 3116
_refine_ls_number_restraints 0
_refine_ls_restrained_S_all 1.031
_refine_ls_R_factor_all 0.0419
_refine_ls_R_factor_gt 0.0322
_refine_ls_shift/su_max 0.000
_refine_ls_shift/su_mean 0.000
_refine_ls_structure_factor_coef Fsqd
_refine_ls_weighting_details 'calc w=1/[\s^2^(Fo^2^)+(0.0351P)^2^+0.1605P] where P=(Fo^2^+2Fc^2^)/3'
_refine_ls_weighting_scheme calc
_refine_ls_wR_factor_gt 0.0712
_refine_ls_wR_factor_ref 0.0754
_reflns_number_gt 2733
_reflns_number_total 3116
_reflns_threshold_expression >2sigma(I)
_cod_data_source_file 13065_2011_344_MOESM1_ESM.CIF
_cod_data_source_block h09alj15
_cod_depositor_comments
;
The following automatic conversions were performed:

'_symmetry_cell_setting' value 'Orthorhombic' changed to
'orthorhombic' according to the built-in table from CIF Core
dictionary named 'cif_core.dic' version 2.4.1 from 2010-06-29.

Automatic conversion script
Id: cif_fix_values 5376 2017-05-30 11:51:03Z andrius 
;
_cod_original_sg_symbol_H-M P212121
_cod_database_code 1547255

loop_
_symmetry_equiv_pos_as_xyz
'x, y, z'
'-x+1/2, -y, z+1/2'
'x+1/2, -y+1/2, -z'
'-x, y+1/2, -z+1/2'

loop_
_atom_site_label
_atom_site_type_symbol
_atom_site_fract_x
_atom_site_fract_y
_atom_site_fract_z
_atom_site_U_iso_or_equiv
_atom_site_adp_type
_atom_site_occupancy
_atom_site_symmetry_multiplicity
_atom_site_calc_flag
_atom_site_refinement_flags
_atom_site_disorder_assembly
_atom_site_disorder_group
C1 C 0.20533(12) 0.70086(10) 0.25653(8) 0.0217(2) Uani 1 1 d . . .
C2 C 0.10472(14) 0.79844(11) 0.19660(9) 0.0259(2) Uani 1 1 d . . .
H2 H 0.0993 0.8842 0.2200 0.031 Uiso 1 1 calc R . .
C3 C 0.02361(16) 0.76577(12) 0.11143(9) 0.0306(3) Uani 1 1 d . . .
H3 H -0.0393 0.8287 0.0779 0.037 Uiso 1 1 calc R . .
C4 C 0.03030(16) 0.63360(13) 0.06877(9) 0.0333(3) Uani 1 1 d . . .
H4 H -0.0371 0.6124 0.0131 0.040 Uiso 1 1 calc R . .
C5 C 0.13003(15) 0.54326(13) 0.10743(9) 0.0308(3) Uani 1 1 d . . .
H5 H 0.1356 0.4621 0.0754 0.037 Uiso 1 1 calc R . .
C6 C 0.23373(13) 0.56785(11) 0.20095(8) 0.0228(2) Uani 1 1 d . . .
H6 H 0.2173 0.4967 0.2504 0.027 Uiso 1 1 calc R . .
C7 C 0.12515(15) 0.68117(10) 0.36246(8) 0.0233(2) Uani 1 1 d . . .
C8 C 0.48408(14) 0.65205(10) 0.25013(9) 0.0239(2) Uani 1 1 d . . .
C9 C 0.51711(16) 0.57322(12) 0.34712(9) 0.0315(3) Uani 1 1 d . . .
H9A H 0.4155 0.5366 0.3719 0.047 Uiso 1 1 calc R . .
H9B H 0.5634 0.6290 0.3992 0.047 Uiso 1 1 calc R . .
H9C H 0.5933 0.5042 0.3317 0.047 Uiso 1 1 calc R . .
C10 C 0.63822(16) 0.71101(13) 0.20558(10) 0.0326(3) Uani 1 1 d . . .
H10A H 0.7153 0.6429 0.1892 0.049 Uiso 1 1 calc R . .
H10B H 0.6866 0.7693 0.2551 0.049 Uiso 1 1 calc R . .
H10C H 0.6112 0.7585 0.1439 0.049 Uiso 1 1 calc R . .
O1 O 0.36747(9) 0.75419(7) 0.26929(6) 0.02429(17) Uani 1 1 d . . .
O1S O -0.12429(11) 0.55604(9) 0.53421(6) 0.02751(18) Uani 1 1 d . . .
O2 O 0.40565(10) 0.57352(8) 0.17262(6) 0.02521(18) Uani 1 1 d . . .
O3 O 0.17310(13) 0.73428(10) 0.44035(7) 0.0417(3) Uani 1 1 d . . .
O4 O -0.00169(11) 0.60206(8) 0.35855(6) 0.0298(2) Uani 1 1 d . . .
H1S H -0.053(2) 0.5292(18) 0.5797(15) 0.057(5) Uiso 1 1 d . . .
H2S H -0.175(3) 0.629(2) 0.5574(16) 0.072(6) Uiso 1 1 d . . .
H4O H -0.048(3) 0.5885(19) 0.4268(16) 0.068(6) Uiso 1 1 d . . .

loop_
_atom_site_aniso_label
_atom_site_aniso_U_11
_atom_site_aniso_U_22
_atom_site_aniso_U_33
_atom_site_aniso_U_23
_atom_site_aniso_U_13
_atom_site_aniso_U_12
C1 0.0204(5) 0.0204(5) 0.0243(5) -0.0018(4) 0.0014(4) -0.0020(4)
C2 0.0236(5) 0.0221(5) 0.0320(5) 0.0024(4) 0.0042(4) 0.0014(4)
C3 0.0251(6) 0.0360(6) 0.0308(6) 0.0079(5) 0.0016(5) 0.0035(5)
C4 0.0292(6) 0.0464(7) 0.0244(5) -0.0039(5) -0.0031(5) -0.0014(6)
C5 0.0295(6) 0.0337(6) 0.0291(6) -0.0107(5) 0.0007(5) -0.0027(5)
C6 0.0223(5) 0.0220(5) 0.0240(5) -0.0030(4) 0.0025(4) 0.0006(4)
C7 0.0238(5) 0.0215(5) 0.0247(5) -0.0030(4) 0.0025(4) -0.0008(4)
C8 0.0207(5) 0.0241(5) 0.0269(5) -0.0035(4) 0.0008(4) 0.0013(4)
C9 0.0321(6) 0.0322(6) 0.0302(6) -0.0003(5) -0.0028(5) 0.0017(5)
C10 0.0243(6) 0.0345(6) 0.0390(6) -0.0005(5) 0.0047(5) -0.0022(5)
O1 0.0203(4) 0.0208(3) 0.0318(4) -0.0028(3) 0.0019(3) -0.0021(3)
O1S 0.0278(4) 0.0303(4) 0.0245(4) 0.0017(3) 0.0015(3) 0.0048(3)
O2 0.0223(4) 0.0273(4) 0.0261(4) -0.0055(3) 0.0017(3) 0.0007(3)
O3 0.0423(5) 0.0539(6) 0.0290(4) -0.0165(4) 0.0096(4) -0.0222(4)
O4 0.0309(5) 0.0344(4) 0.0242(4) -0.0042(3) 0.0044(3) -0.0125(4)

loop_
_atom_type_symbol
_atom_type_description
_atom_type_scat_dispersion_real
_atom_type_scat_dispersion_imag
_atom_type_scat_source
C C 0.0033 0.0016 'International Tables Vol C Tables 4.2.6.8 and 6.1.1.4'
H H 0.0000 0.0000 'International Tables Vol C Tables 4.2.6.8 and 6.1.1.4'
O O 0.0106 0.0060 'International Tables Vol C Tables 4.2.6.8 and 6.1.1.4'

loop_
_geom_angle_atom_site_label_1
_geom_angle_atom_site_label_2
_geom_angle_atom_site_label_3
_geom_angle
_geom_angle_site_symmetry_1
_geom_angle_site_symmetry_3
O1 C1 C2 107.66(9) . .
O1 C1 C7 109.64(9) . .
C2 C1 C7 108.63(9) . .
O1 C1 C6 104.54(8) . .
C2 C1 C6 114.97(9) . .
C7 C1 C6 111.20(8) . .
C3 C2 C1 121.98(11) . .
C2 C3 C4 121.93(11) . .
C5 C4 C3 121.68(11) . .
C4 C5 C6 122.05(11) . .
O2 C6 C5 110.11(9) . .
O2 C6 C1 103.01(8) . .
C5 C6 C1 116.00(9) . .
O3 C7 O4 124.21(10) . .
O3 C7 C1 123.46(10) . .
O4 C7 C1 112.33(9) . .
O1 C8 O2 103.78(9) . .
O1 C8 C10 108.79(9) . .
O2 C8 C10 108.96(9) . .
O1 C8 C9 111.21(9) . .
O2 C8 C9 111.05(9) . .
C10 C8 C9 112.65(10) . .
C8 O1 C1 107.89(8) . .
C8 O2 C6 105.83(8) . .

loop_
_geom_bond_atom_site_label_1
_geom_bond_atom_site_label_2
_geom_bond_distance
_geom_bond_site_symmetry_2
C1 O1 1.4328(13) .
C1 C2 1.5054(16) .
C1 C7 1.5314(15) .
C1 C6 1.5579(15) .
C2 C3 1.3271(17) .
C3 C4 1.4630(18) .
C4 C5 1.3268(19) .
C5 C6 1.4956(16) .
C6 O2 1.4422(13) .
C7 O3 1.2103(14) .
C7 O4 1.3101(14) .
C8 O1 1.4315(13) .
C8 O2 1.4349(13) .
C8 C10 1.5029(16) .
C8 C9 1.5171(17) .

loop_
_geom_hbond_atom_site_label_D
_geom_hbond_atom_site_label_H
_geom_hbond_atom_site_label_A
_geom_hbond_distance_DH
_geom_hbond_distance_HA
_geom_hbond_distance_DA
_geom_hbond_angle_DHA
_geom_hbond_site_symmetry_A
O1S H1S O2 0.87(2) 2.00(2) 2.8488(12) 166.6(17) 2_565
O1S H2S O3 0.90(2) 1.86(2) 2.7234(13) 158(2) 3_466
O1S H2S O1 0.90(2) 2.57(2) 3.2030(11) 127.8(17) 3_466
O4 H4O O1S 0.97(2) 1.56(2) 2.5270(11) 175.7(19) .
